data_9004981
loop_
_publ_author_name
'Pinto, D.'
'Balic-Zunic T'
'Bonaccorsi, E.'
'Borodaev, Y. S.'
'Garavelli, A.'
'Garbarino, C.'
'Makovicky, E.'
'Mozgova, N. N.'
'Vurro, F.'

_publ_section_title
;Rare sulfosalts from Vulcano, Aeolian Islands, Italy. VII. Cl-bearing
 galenobismutite Locality: Vulcano, Aeolian Islands, Italy Sample: FF-1991a
;
_journal_name_full 'The Canadian Mineralogist'
_journal_page_first 443
_journal_page_last 457
_journal_paper_doi 10.2113/gscanmin.44.2.443
_journal_volume 44
_journal_year 2006
_chemical_compound_source 'Vulcano, Aeolian Islands, Italy'
_chemical_formula_sum 'Bi1.85 Cl0.168 Pb1.14 S3.738 Se0.094'
_chemical_name_mineral Galenobismutite
_space_group_IT_number 62
_symmetry_space_group_name_Hall '-P 2c 2n'
_symmetry_space_group_name_H-M 'P n a m'
_cell_angle_alpha 90
_cell_angle_beta 90
_cell_angle_gamma 90
_cell_length_a 11.832
_cell_length_b 14.640
_cell_length_c 4.0817
_cell_formula_units_Z 4
_cell_volume 707.034
_database_code_amcsd 0006084
_exptl_crystal_density_diffrn 7.103
_cod_original_formula_sum 'Pb1.14 Bi1.85 S3.738 Se.094 Cl.168'
_cod_database_code 9004981

loop_
_space_group_symop_operation_xyz
x,y,z
x,y,1/2-z
-x,-y,1/2+z
1/2-x,1/2+y,1/2+z
1/2+x,1/2-y,1/2-z
1/2+x,1/2-y,z
1/2-x,1/2+y,-z
-x,-y,-z

loop_
_atom_site_aniso_label
_atom_site_aniso_U_11
_atom_site_aniso_U_22
_atom_site_aniso_U_33
_atom_site_aniso_U_12
_atom_site_aniso_U_13
_atom_site_aniso_U_23
PbM3 0.03490 0.02330 0.03220 0.01010 0.00000 0.00000
BiM1 0.02070 0.01770 0.02200 0.00180 0.00000 0.00000
BiM2 0.03080 0.01480 0.03490 -0.00200 0.00000 0.00000
PbM2 0.03080 0.01480 0.03490 -0.00200 0.00000 0.00000
S1 0.02400 0.01900 0.02300 0.00300 0.00000 0.00000
Se1 0.02400 0.01900 0.02300 0.00300 0.00000 0.00000
Cl1 0.02400 0.01900 0.02300 0.00300 0.00000 0.00000
S2 0.01800 0.01200 0.01800 0.00100 0.00000 0.00000
Cl2 0.01800 0.01200 0.01800 0.00100 0.00000 0.00000
S3 0.02000 0.01700 0.01900 0.00100 0.00000 0.00000
Se3 0.02000 0.01700 0.01900 0.00100 0.00000 0.00000
Cl3 0.02000 0.01700 0.01900 0.00100 0.00000 0.00000
S4 0.01800 0.01400 0.02000 -0.00400 0.00000 0.00000
Se4 0.01800 0.01400 0.02000 -0.00400 0.00000 0.00000
Cl4 0.01800 0.01400 0.02000 -0.00400 0.00000 0.00000

loop_
_atom_site_label
_atom_site_fract_x
_atom_site_fract_y
_atom_site_fract_z
_atom_site_occupancy
_atom_site_U_iso_or_equiv
PbM3 0.24859 0.65368 0.25000 1.00000 0.03010
BiM1 0.06735 0.38982 0.25000 1.00000 0.02010
BiM2 0.10188 0.90348 0.25000 0.85000 0.02680
PbM2 0.10188 0.90348 0.25000 0.14000 0.02680
S1 0.33714 0.01493 0.25000 0.89500 0.02200
Se1 0.33714 0.01493 0.25000 0.06300 0.02200
Cl1 0.33714 0.01493 0.25000 0.04200 0.02200
S2 0.25920 0.29667 0.25000 0.95800 0.01570
Cl2 0.25920 0.29667 0.25000 0.04200 0.01570
S3 0.05640 0.09310 0.25000 0.94500 0.01900
Se3 0.05640 0.09310 0.25000 0.01300 0.01900
Cl3 0.05640 0.09310 0.25000 0.04200 0.01900
S4 0.01770 0.71200 0.25000 0.94000 0.01700
Se4 0.01770 0.71200 0.25000 0.01800 0.01700
Cl4 0.01770 0.71200 0.25000 0.04200 0.01700

loop_
_cod_related_entry_id
_cod_related_entry_database
_cod_related_entry_code
1 AMCSD 0006084
